data_4069842
loop_
_publ_author_name
'Streubel, Rainer'
'\"Ozbolat-Sch\"on, Aysel'
'Bode, Maren'
'Daniels, J\"org'
'Schnakenburg, Gregor'
'Teixidor, Francesc'
'Vinas, Clara'
'Vaca, Albert'
'Pepiol, Ariadna'
'Farr\`as, Pau'

_publ_section_title
;
 Investigations on the Reactivity of Li/Cl Phosphinidenoid Tungsten
 Complexes toward Various Iodine Compounds
;
_journal_issue 20
_journal_name_full Organometallics
_journal_page_first 6031
_journal_paper_doi 10.1021/om900443v
_journal_volume 28
_journal_year 2009
_chemical_formula_sum 'C12 H19 Cl I O5 P Si2 W'
_chemical_formula_weight 676.62
_chemical_name_systematic
;
 ?
;
_space_group_IT_number 14
_symmetry_cell_setting monoclinic
_symmetry_space_group_name_Hall '-P 2yn'
_symmetry_space_group_name_H-M 'P 1 21/n 1'
_atom_sites_solution_hydrogens geom
_atom_sites_solution_primary direct
_atom_sites_solution_secondary difmap
_audit_conform_dict_location ftp://ftp.iucr.org/pub/cif_core.dic
_audit_conform_dict_name cif_core.dic
_audit_conform_dict_version 2.3
_audit_creation_date 2007-12-14T12:52:58-00:00
_audit_creation_method 'WinGX routine CIF_UPDATE'
_cell_angle_alpha 90
_cell_angle_beta 101.3970(10)
_cell_angle_gamma 90
_cell_formula_units_Z 4
_cell_length_a 14.7403(4)
_cell_length_b 9.6381(2)
_cell_length_c 15.3230(3)
_cell_measurement_reflns_used 19714
_cell_measurement_temperature 100(2)
_cell_measurement_theta_max 27.485
_cell_measurement_theta_min 0.998
_cell_volume 2133.99(8)
_computing_cell_refinement 'HKL Scalepack (Otwinowski & Minor 1997)'
_computing_data_collection 'Collect (Bruker AXS BV, 1997-2004)'
_computing_data_reduction 'HKL Denzo and Scalepack (Otwinowski & Minor 1997)'
_computing_structure_refinement 'SHELXL-97 (Sheldrick, 1997)'
_diffrn_ambient_temperature 100(2)
_diffrn_detector 'CCD plate'
_diffrn_detector_area_resol_mean 9
_diffrn_measured_fraction_theta_full 0.987
_diffrn_measured_fraction_theta_max 0.987
_diffrn_measurement_device '95mm CCD camera on \k-goniostat'
_diffrn_measurement_device_type KappaCCD
_diffrn_measurement_method 'CCD rotation images, thick slices'
_diffrn_orient_matrix_type 'by Bruker AXS Collect from scalepack cell'
_diffrn_orient_matrix_UB_11 -0.110079E-1
_diffrn_orient_matrix_UB_12 0.54058E-2
_diffrn_orient_matrix_UB_13 -0.66433E-1
_diffrn_orient_matrix_UB_21 -0.673072E-1
_diffrn_orient_matrix_UB_22 0.169592E-1
_diffrn_orient_matrix_UB_23 -0.19916E-2
_diffrn_orient_matrix_UB_31 0.11749E-1
_diffrn_orient_matrix_UB_32 0.10222
_diffrn_orient_matrix_UB_33 0.38437E-2
_diffrn_radiation_monochromator graphite
_diffrn_radiation_probe x-ray
_diffrn_radiation_type MoK\a
_diffrn_radiation_wavelength 0.71073
_diffrn_reflns_av_R_equivalents 0.0856
_diffrn_reflns_av_unetI/netI 0.053
_diffrn_reflns_limit_h_max 19
_diffrn_reflns_limit_h_min -19
_diffrn_reflns_limit_k_max 11
_diffrn_reflns_limit_k_min -12
_diffrn_reflns_limit_l_max 19
_diffrn_reflns_limit_l_min -16
_diffrn_reflns_number 20403
_diffrn_reflns_theta_full 27.49
_diffrn_reflns_theta_max 27.49
_diffrn_reflns_theta_min 2.71
_diffrn_source 'Enraf Nonius FR590'
_exptl_absorpt_coefficient_mu 7.188
_exptl_absorpt_correction_T_max 0.5378
_exptl_absorpt_correction_T_min 0.1471
_exptl_absorpt_correction_type analytical
_exptl_absorpt_process_details
;
        (see. N.W. Alcock (1970). Cryst. Computing, p271)
;
_exptl_crystal_colour yellow
_exptl_crystal_density_diffrn 2.106
_exptl_crystal_density_method 'not measured'
_exptl_crystal_description prism
_exptl_crystal_F_000 1272
_exptl_crystal_size_max 0.54
_exptl_crystal_size_mid 0.16
_exptl_crystal_size_min 0.1
_refine_diff_density_max 1.749
_refine_diff_density_min -4.643
_refine_diff_density_rms 0.3
_refine_ls_extinction_method none
_refine_ls_goodness_of_fit_ref 1.067
_refine_ls_hydrogen_treatment mixed
_refine_ls_matrix_type full
_refine_ls_number_parameters 218
_refine_ls_number_reflns 4838
_refine_ls_number_restraints 0
_refine_ls_restrained_S_all 1.067
_refine_ls_R_factor_all 0.0448
_refine_ls_R_factor_gt 0.0394
_refine_ls_shift/su_max 0.001
_refine_ls_shift/su_mean 0
_refine_ls_structure_factor_coef Fsqd
_refine_ls_weighting_details 'calc w=1/[\s^2^(Fo^2^)+(0.0670P)^2^+0.0000P] where P=(Fo^2^+2Fc^2^)/3'
_refine_ls_weighting_scheme calc
_refine_ls_wR_factor_gt 0.1017
_refine_ls_wR_factor_ref 0.1042
_reflns_number_gt 4302
_reflns_number_total 4838
_reflns_threshold_expression >2sigma(I)
_cod_data_source_file om900443v_si_001.cif
_cod_data_source_block joerg103
_cod_original_sg_symbol_H-M P21/n
_cod_database_code 4069842

loop_
_symmetry_equiv_pos_as_xyz
'x, y, z'
'-x+1/2, y+1/2, -z+1/2'
'-x, -y, -z'
'x-1/2, -y-1/2, z-1/2'

loop_
_atom_site_label
_atom_site_type_symbol
_atom_site_fract_x
_atom_site_fract_y
_atom_site_fract_z
_atom_site_U_iso_or_equiv
_atom_site_adp_type
_atom_site_occupancy
_atom_site_symmetry_multiplicity
_atom_site_calc_flag
_atom_site_refinement_flags
W W 0.766088(12) 0.470659(18) 0.411250(11) 0.01402(10) Uani 1 1 d .
I I 0.69283(3) 0.89349(3) 0.37685(2) 0.02632(12) Uani 1 1 d .
Si1 Si 0.66058(9) 0.81529(14) 0.64825(9) 0.0180(3) Uani 1 1 d .
Si2 Si 0.86332(9) 0.83914(14) 0.59788(9) 0.0181(3) Uani 1 1 d .
P P 0.70287(8) 0.68294(12) 0.46772(8) 0.0142(2) Uani 1 1 d .
Cl Cl 0.55949(8) 0.65566(14) 0.45410(8) 0.0270(3) Uani 1 1 d .
O1 O 0.8339(3) 0.1846(4) 0.3468(3) 0.0298(9) Uani 1 1 d .
O2 O 0.6455(3) 0.3014(4) 0.5252(3) 0.0335(9) Uani 1 1 d .
O3 O 0.9334(3) 0.4544(4) 0.5774(3) 0.0278(9) Uani 1 1 d .
O4 O 0.8820(3) 0.6430(4) 0.2919(2) 0.0280(8) Uani 1 1 d .
O5 O 0.5951(3) 0.4574(4) 0.2469(3) 0.0240(8) Uani 1 1 d .
C1 C 0.7463(3) 0.7404(5) 0.5814(3) 0.0162(9) Uani 1 1 d .
C2 C 0.5742(4) 0.6833(7) 0.6668(4) 0.0318(13) Uani 1 1 d .
H2A H 0.5552 0.7019 0.7234 0.048 Uiso 1 1 calc R
H2B H 0.6018 0.5906 0.6685 0.048 Uiso 1 1 calc R
H2C H 0.5199 0.6878 0.6181 0.048 Uiso 1 1 calc R
C3 C 0.5994(5) 0.9712(6) 0.5944(4) 0.0347(15) Uani 1 1 d .
H3A H 0.5711 0.9495 0.5325 0.052 Uiso 1 1 calc R
H3B H 0.6438 1.0473 0.5956 0.052 Uiso 1 1 calc R
H3C H 0.5512 0.999 0.6266 0.052 Uiso 1 1 calc R
C4 C 0.7233(4) 0.8643(7) 0.7628(4) 0.0319(13) Uani 1 1 d .
H4A H 0.7703 0.9345 0.7584 0.048 Uiso 1 1 calc R
H4B H 0.7532 0.782 0.7932 0.048 Uiso 1 1 calc R
H4C H 0.6791 0.9021 0.7967 0.048 Uiso 1 1 calc R
C5 C 0.9332(4) 0.7699(6) 0.7051(3) 0.0259(11) Uani 1 1 d .
H5A H 0.9935 0.8165 0.7182 0.039 Uiso 1 1 calc R
H5B H 0.9424 0.6698 0.6995 0.039 Uiso 1 1 calc R
H5C H 0.9002 0.7872 0.7536 0.039 Uiso 1 1 calc R
C6 C 0.8460(4) 1.0298(5) 0.6012(4) 0.0264(12) Uani 1 1 d .
H6A H 0.805 1.0514 0.6425 0.04 Uiso 1 1 calc R
H6B H 0.8181 1.0631 0.5415 0.04 Uiso 1 1 calc R
H6C H 0.9059 1.0755 0.6214 0.04 Uiso 1 1 calc R
C7 C 0.9337(3) 0.8092(6) 0.5106(4) 0.0248(11) Uani 1 1 d .
H7A H 0.8992 0.8417 0.4529 0.037 Uiso 1 1 calc R
H7B H 0.9465 0.7098 0.5069 0.037 Uiso 1 1 calc R
H7C H 0.9921 0.8602 0.5261 0.037 Uiso 1 1 calc R
C8 C 0.8103(3) 0.2895(5) 0.3695(3) 0.0202(10) Uani 1 1 d .
C9 C 0.6883(4) 0.3625(5) 0.4846(3) 0.0201(10) Uani 1 1 d .
C10 C 0.8739(4) 0.4632(5) 0.5169(4) 0.0193(11) Uani 1 1 d .
C11 C 0.8420(4) 0.5828(5) 0.3358(3) 0.0202(10) Uani 1 1 d .
C12 C 0.6558(4) 0.4660(5) 0.3047(3) 0.0169(10) Uani 1 1 d .
H1 H 0.763(3) 0.654(5) 0.612(3) 0.005(11) Uiso 1 1 d .

loop_
_atom_site_aniso_label
_atom_site_aniso_U_11
_atom_site_aniso_U_22
_atom_site_aniso_U_33
_atom_site_aniso_U_23
_atom_site_aniso_U_13
_atom_site_aniso_U_12
W 0.01348(13) 0.01404(14) 0.01591(14) -0.00076(6) 0.00627(9) -0.00041(6)
I 0.0350(2) 0.02368(18) 0.0223(2) 0.00472(13) 0.01067(15) 0.00298(14)
Si1 0.0158(6) 0.0223(7) 0.0178(6) -0.0002(5) 0.0077(5) 0.0007(5)
Si2 0.0147(6) 0.0211(6) 0.0201(7) -0.0028(5) 0.0074(5) -0.0034(5)
P 0.0120(6) 0.0164(6) 0.0150(6) 0.0003(4) 0.0048(4) -0.0002(5)
Cl 0.0186(6) 0.0348(7) 0.0294(6) -0.0087(5) 0.0092(5) -0.0044(5)
O1 0.035(2) 0.0224(19) 0.035(2) -0.0051(16) 0.0132(17) 0.0018(17)
O2 0.027(2) 0.039(2) 0.037(2) 0.0164(19) 0.0105(17) -0.0033(19)
O3 0.022(2) 0.033(2) 0.028(2) 0.0013(16) 0.0014(17) 0.0041(16)
O4 0.028(2) 0.0331(19) 0.0256(19) 0.0015(17) 0.0129(16) -0.0038(17)
O5 0.020(2) 0.028(2) 0.024(2) 0.0011(14) 0.0050(16) -0.0031(15)
C1 0.019(2) 0.017(2) 0.015(2) 0.0026(17) 0.0078(19) 0.0020(19)
C2 0.017(3) 0.047(3) 0.033(3) 0.007(3) 0.009(2) -0.007(2)
C3 0.037(4) 0.036(3) 0.035(3) 0.004(2) 0.018(3) 0.013(3)
C4 0.029(3) 0.042(3) 0.028(3) -0.010(3) 0.014(2) -0.002(3)
C5 0.018(2) 0.034(3) 0.024(3) -0.002(2) 0.000(2) -0.003(2)
C6 0.031(3) 0.024(3) 0.027(3) -0.008(2) 0.012(2) -0.006(2)
C7 0.017(2) 0.028(3) 0.033(3) -0.004(2) 0.014(2) -0.005(2)
C8 0.022(2) 0.021(2) 0.019(2) 0.0017(19) 0.006(2) -0.006(2)
C9 0.021(2) 0.020(2) 0.019(2) 0.001(2) 0.003(2) 0.005(2)
C10 0.016(2) 0.020(3) 0.024(3) 0.0021(18) 0.010(2) 0.0002(18)
C11 0.022(3) 0.017(2) 0.023(2) -0.005(2) 0.008(2) 0.001(2)
C12 0.014(2) 0.020(2) 0.018(3) -0.0001(17) 0.006(2) 0.0009(18)

loop_
_atom_type_symbol
_atom_type_description
_atom_type_scat_dispersion_real
_atom_type_scat_dispersion_imag
_atom_type_scat_source
C C 0.0033 0.0016 'International Tables Vol C Tables 4.2.6.8 and 6.1.1.4'
H H 0 0 'International Tables Vol C Tables 4.2.6.8 and 6.1.1.4'
Cl Cl 0.1484 0.1585 'International Tables Vol C Tables 4.2.6.8 and 6.1.1.4'
I I -0.4742 1.8119 'International Tables Vol C Tables 4.2.6.8 and 6.1.1.4'
O O 0.0106 0.006 'International Tables Vol C Tables 4.2.6.8 and 6.1.1.4'
P P 0.1023 0.0942 'International Tables Vol C Tables 4.2.6.8 and 6.1.1.4'
Si Si 0.0817 0.0704 'International Tables Vol C Tables 4.2.6.8 and 6.1.1.4'
W W -0.849 6.8722 'International Tables Vol C Tables 4.2.6.8 and 6.1.1.4'

loop_
_exptl_crystal_face_index_h
_exptl_crystal_face_index_k
_exptl_crystal_face_index_l
_exptl_crystal_face_perp_dist
1 0 -1 0.053
-1 0 1 0.104
-1 1 1 0.241
1 1 -1 0.221
-1 -1 1 0.221
1 -1 -1 0.195
1 0 0 0.06
-1 0 0 0.04

loop_
_geom_angle_atom_site_label_1
_geom_angle_atom_site_label_2
_geom_angle_atom_site_label_3
_geom_angle
C8 W C10 88.35(19)
C8 W C9 89.1(2)
C10 W C9 88.8(2)
C8 W C12 89.07(19)
C10 W C12 176.69(19)
C9 W C12 89.1(2)
C8 W C11 91.77(19)
C10 W C11 92.3(2)
C9 W C11 178.63(19)
C12 W C11 89.9(2)
C8 W P 175.50(14)
C10 W P 92.30(14)
C9 W P 86.47(15)
C12 W P 90.12(13)
C11 W P 92.65(14)
C3 Si1 C2 109.5(3)
C3 Si1 C4 108.5(3)
C2 Si1 C4 104.8(3)
C3 Si1 C1 112.3(3)
C2 Si1 C1 111.5(3)
C4 Si1 C1 109.9(2)
C6 Si2 C7 105.7(3)
C6 Si2 C5 112.4(3)
C7 Si2 C5 106.5(3)
C6 Si2 C1 111.4(3)
C7 Si2 C1 115.8(2)
C5 Si2 C1 105.0(2)
C1 P Cl 106.89(17)
C1 P I 105.21(16)
Cl P I 95.78(6)
C1 P W 120.05(16)
Cl P W 107.64(6)
I P W 118.10(5)
P C1 Si1 118.8(3)
P C1 Si2 114.2(3)
Si1 C1 Si2 114.1(2)
P C1 H1 102(3)
Si1 C1 H1 101(3)
Si2 C1 H1 103(3)
Si1 C2 H2A 109.5
Si1 C2 H2B 109.5
H2A C2 H2B 109.5
Si1 C2 H2C 109.5
H2A C2 H2C 109.5
H2B C2 H2C 109.5
Si1 C3 H3A 109.5
Si1 C3 H3B 109.5
H3A C3 H3B 109.5
Si1 C3 H3C 109.5
H3A C3 H3C 109.5
H3B C3 H3C 109.5
Si1 C4 H4A 109.5
Si1 C4 H4B 109.5
H4A C4 H4B 109.5
Si1 C4 H4C 109.5
H4A C4 H4C 109.5
H4B C4 H4C 109.5
Si2 C5 H5A 109.5
Si2 C5 H5B 109.5
H5A C5 H5B 109.5
Si2 C5 H5C 109.5
H5A C5 H5C 109.5
H5B C5 H5C 109.5
Si2 C6 H6A 109.5
Si2 C6 H6B 109.5
H6A C6 H6B 109.5
Si2 C6 H6C 109.5
H6A C6 H6C 109.5
H6B C6 H6C 109.5
Si2 C7 H7A 109.5
Si2 C7 H7B 109.5
H7A C7 H7B 109.5
Si2 C7 H7C 109.5
H7A C7 H7C 109.5
H7B C7 H7C 109.5
O1 C8 W 178.3(5)
O2 C9 W 179.4(5)
O3 C10 W 177.5(4)
O4 C11 W 177.9(4)
O5 C12 W 177.0(4)

loop_
_geom_bond_atom_site_label_1
_geom_bond_atom_site_label_2
_geom_bond_distance
W C8 2.012(5)
W C10 2.033(5)
W C9 2.043(5)
W C12 2.064(5)
W C11 2.066(5)
W P 2.4742(12)
I P 2.4489(12)
Si1 C3 1.860(6)
Si1 C2 1.861(6)
Si1 C4 1.875(6)
Si1 C1 1.919(5)
Si2 C6 1.857(5)
Si2 C7 1.870(5)
Si2 C5 1.881(5)
Si2 C1 1.942(5)
P C1 1.819(5)
P Cl 2.0988(17)
O1 C8 1.145(6)
O2 C9 1.135(7)
O3 C10 1.147(7)
O4 C11 1.138(6)
O5 C12 1.130(6)
C1 H1 0.97(5)
C2 H2A 0.98
C2 H2B 0.98
C2 H2C 0.98
C3 H3A 0.98
C3 H3B 0.98
C3 H3C 0.98
C4 H4A 0.98
C4 H4B 0.98
C4 H4C 0.98
C5 H5A 0.98
C5 H5B 0.98
C5 H5C 0.98
C6 H6A 0.98
C6 H6B 0.98
C6 H6C 0.98
C7 H7A 0.98
C7 H7B 0.98
C7 H7C 0.98

loop_
_geom_torsion_atom_site_label_1
_geom_torsion_atom_site_label_2
_geom_torsion_atom_site_label_3
_geom_torsion_atom_site_label_4
_geom_torsion
C8 W P C1 85.4(17)
C10 W P C1 -12.8(2)
C9 W P C1 75.9(2)
C12 W P C1 165.0(2)
C11 W P C1 -105.2(2)
C8 W P Cl -37.1(17)
C10 W P Cl -135.22(15)
C9 W P Cl -46.54(15)
C12 W P Cl 42.53(15)
C11 W P Cl 132.41(15)
C8 W P I -143.9(17)
C10 W P I 117.94(15)
C9 W P I -153.38(14)
C12 W P I -64.31(15)
C11 W P I 25.57(14)
Cl P C1 Si1 -18.3(3)
I P C1 Si1 82.8(3)
W P C1 Si1 -141.1(2)
Cl P C1 Si2 -157.4(2)
I P C1 Si2 -56.4(3)
W P C1 Si2 79.8(3)
C3 Si1 C1 P -59.6(4)
C2 Si1 C1 P 63.7(3)
C4 Si1 C1 P 179.5(3)
C3 Si1 C1 Si2 79.6(3)
C2 Si1 C1 Si2 -157.1(2)
C4 Si1 C1 Si2 -41.3(3)
C6 Si2 C1 P 100.4(3)
C7 Si2 C1 P -20.4(4)
C5 Si2 C1 P -137.6(3)
C6 Si2 C1 Si1 -40.7(3)
C7 Si2 C1 Si1 -161.5(2)
C5 Si2 C1 Si1 81.3(3)
C10 W C8 O1 96(15)
C9 W C8 O1 7(15)
C12 W C8 O1 -82(15)
C11 W C8 O1 -172(15)
P W C8 O1 -2(17)
C8 W C9 O2 1E1(5)
C10 W C9 O2 -8E1(5)
C12 W C9 O2 10E1(5)
C11 W C9 O2 14E1(5)
P W C9 O2 -17E1(10)
C8 W C10 O3 -60(11)
C9 W C10 O3 29(11)
C12 W C10 O3 -22(13)
C11 W C10 O3 -152(11)
P W C10 O3 115(11)
C8 W C11 O4 68(12)
C10 W C11 O4 156(12)
C9 W C11 O4 -62(16)
C12 W C11 O4 -22(12)
P W C11 O4 -112(12)
C8 W C12 O5 39(9)
C10 W C12 O5 0(11)
C9 W C12 O5 -51(9)
C11 W C12 O5 130(9)
P W C12 O5 -137(9)
